data_7014987
loop_
_publ_author_name
'Carrera, Nora'
'Savjani, Nicky'
'Simpson, Jason'
'Hughes, David L.'
'Bochmann, Manfred'

_publ_section_title
;
 Syntheses and structures of thermally stable diketiminato complexes of
 gold and copper.
;
_journal_issue 5
_journal_name_full 'Dalton transactions (Cambridge, England : 2003)'
_journal_page_first 1016
_journal_page_last 1019
_journal_paper_doi 10.1039/c0dt01422b
_journal_volume 40
_journal_year 2011
_chemical_formula_moiety 'C21 H8 F18 N2'
_chemical_formula_structural 'Ar-NC(CF3)CHC(CF3)NH-Ar, Ar= C6H3(CF3)2-3,5'
_chemical_formula_sum 'C21 H8 F18 N2'
_chemical_formula_weight 630.29
_chemical_name_systematic
;
?
;
_space_group_IT_number 15
_symmetry_cell_setting monoclinic
_symmetry_space_group_name_Hall '-C 2yc'
_symmetry_space_group_name_H-M 'C 1 2/c 1'
_atom_sites_solution_hydrogens geom
_atom_sites_solution_primary direct
_atom_sites_solution_secondary difmap
_audit_creation_method 'SHELXL-97 and CrysAlisPro RED'
_cell_angle_alpha 90.00
_cell_angle_beta 92.109(6)
_cell_angle_gamma 90.00
_cell_formula_units_Z 4
_cell_length_a 18.0973(13)
_cell_length_b 7.9809(5)
_cell_length_c 15.6913(10)
_cell_measurement_temperature 140(1)
_cell_volume 2264.8(3)
_computing_cell_refinement
;
CrysAlisPro RED, Oxford Diffraction Ltd., Version 1.171.32.24
;
_computing_data_collection
;
CrysAlisPro CCD, Oxford Diffraction Ltd., Version 1.171.32.24
;
_computing_data_reduction
;
CrysAlisPro RED, Oxford Diffraction Ltd., Version 1.171.32.24
;
_computing_molecular_graphics 'ORTEP (Johnson, 1976 and Farrugia, 1997)'
_computing_publication_material 'SHELXL-97 (Sheldrick, 2008)'
_computing_structure_refinement 'SHELXL-97 (Sheldrick, 2008)'
_computing_structure_solution 'SHELXS-97 (Sheldrick, 2008)'
_diffrn_ambient_temperature 140(1)
_diffrn_detector_area_resol_mean 16.0050
_diffrn_measured_fraction_theta_full 0.983
_diffrn_measured_fraction_theta_max 0.983
_diffrn_measurement_device_type 'Oxford Diffraction Xcalibur 3/CCD'
_diffrn_measurement_method 'Thin slice \f and \w scans'
_diffrn_radiation_monochromator graphite
_diffrn_radiation_source 'Enhance (Mo) X-ray Source'
_diffrn_radiation_type Mo-K\a
_diffrn_radiation_wavelength 0.71073
_diffrn_reflns_av_R_equivalents 0.0446
_diffrn_reflns_av_sigmaI/netI 0.0404
_diffrn_reflns_limit_h_max 23
_diffrn_reflns_limit_h_min -23
_diffrn_reflns_limit_k_max 10
_diffrn_reflns_limit_k_min -9
_diffrn_reflns_limit_l_max 19
_diffrn_reflns_limit_l_min -20
_diffrn_reflns_number 15811
_diffrn_reflns_theta_full 27.50
_diffrn_reflns_theta_max 27.50
_diffrn_reflns_theta_min 3.78
_exptl_absorpt_coefficient_mu 0.214
_exptl_absorpt_correction_T_max 1.116
_exptl_absorpt_correction_T_min 0.873
_exptl_absorpt_correction_type multi-scan
_exptl_absorpt_process_details
;
CrysAlisPro RED, Oxford Diffraction Ltd., Version 1.171.32.24
Empirical absorption correction using spherical harmonics,
implemented in SCALE3 ABSPACK scaling algorithm.
;
_exptl_crystal_colour yellow
_exptl_crystal_density_diffrn 1.849
_exptl_crystal_density_method 'not measured'
_exptl_crystal_description block
_exptl_crystal_F_000 1240
_exptl_crystal_size_max 0.25
_exptl_crystal_size_mid 0.18
_exptl_crystal_size_min 0.15
_refine_diff_density_max 0.359
_refine_diff_density_min -0.226
_refine_diff_density_rms 0.050
_refine_ls_extinction_method none
_refine_ls_goodness_of_fit_ref 0.977
_refine_ls_hydrogen_treatment constr
_refine_ls_matrix_type full
_refine_ls_number_parameters 199
_refine_ls_number_reflns 2567
_refine_ls_number_restraints 0
_refine_ls_restrained_S_all 0.977
_refine_ls_R_factor_all 0.0758
_refine_ls_R_factor_gt 0.0429
_refine_ls_shift/su_max 0.000
_refine_ls_shift/su_mean 0.000
_refine_ls_structure_factor_coef Fsqd
_refine_ls_weighting_details 'calc w=1/[\s^2^(Fo^2^)+(0.0619P)^2^+0.0000P] where P=(Fo^2^+2Fc^2^)/3'
_refine_ls_weighting_scheme calc
_refine_ls_wR_factor_gt 0.1006
_refine_ls_wR_factor_ref 0.1085
_reflns_number_gt 1656
_reflns_number_total 2567
_reflns_threshold_expression I>2sigma(I)
_cod_data_source_file C0DT01422B.TXT
_cod_data_source_block norac1
_cod_depositor_comments
;
The following automatic conversions were performed:
'_symmetry_cell_setting' value 'Monoclinic' changed to 'monoclinic'
according to '/home/saulius/struct/CIF-dictionaries/cif_core.dic'
dictionary named 'cif_core.dic' version 2.4.1 from 2010-06-29.

Automatic conversion script
Id: cif_fix_enum 1555 2011-01-17 13:19:09Z saulius 
;
_cod_original_sg_symbol_H-M C2/c
_cod_database_code 7014987

loop_
_symmetry_equiv_pos_as_xyz
'x, y, z'
'-x, y, -z+1/2'
'x+1/2, y+1/2, z'
'-x+1/2, y+1/2, -z+1/2'
'-x, -y, -z'
'x, -y, z-1/2'
'-x+1/2, -y+1/2, -z'
'x+1/2, -y+1/2, z-1/2'

loop_
_atom_site_label
_atom_site_type_symbol
_atom_site_fract_x
_atom_site_fract_y
_atom_site_fract_z
_atom_site_U_iso_or_equiv
_atom_site_adp_type
_atom_site_occupancy
_atom_site_symmetry_multiplicity
_atom_site_calc_flag
_atom_site_refinement_flags
_atom_site_disorder_assembly
_atom_site_disorder_group
C1 C 0.40046(10) 0.7086(2) 0.37147(11) 0.0244(4) Uani 1 1 d . . .
C2 C 0.33709(10) 0.6356(2) 0.34096(11) 0.0252(4) Uani 1 1 d . . .
H2 H 0.3236 0.6463 0.2835 0.030 Uiso 1 1 calc R . .
C3 C 0.29112(10) 0.5435(2) 0.39518(11) 0.0255(4) Uani 1 1 d . . .
C4 C 0.30802(11) 0.5205(2) 0.47965(11) 0.0265(4) Uani 1 1 d . . .
H4 H 0.2776 0.4598 0.5148 0.032 Uiso 1 1 calc R . .
C5 C 0.37197(11) 0.5917(2) 0.50927(11) 0.0273(4) Uani 1 1 d . . .
C6 C 0.41832(10) 0.6858(2) 0.45577(11) 0.0280(4) Uani 1 1 d . . .
H6 H 0.4617 0.7327 0.4788 0.034 Uiso 1 1 calc R . .
C31 C 0.22314(12) 0.4635(3) 0.36349(13) 0.0336(5) Uani 1 1 d . . .
F31A F 0.20664(9) 0.5118(3) 0.28538(9) 0.0629(7) Uani 0.893(3) 1 d P . .
F31B F 0.16346(8) 0.4974(3) 0.41050(12) 0.0730(8) Uani 0.893(3) 1 d P . .
F31C F 0.22918(10) 0.2990(2) 0.35791(17) 0.0866(9) Uani 0.893(3) 1 d P . .
F31D F 0.1976(6) 0.3423(14) 0.4217(7) 0.030(3) Uiso 0.107(3) 1 d P . .
F31E F 0.2335(7) 0.386(2) 0.2989(9) 0.048(4) Uiso 0.107(3) 1 d P . .
F31F F 0.1725(10) 0.561(2) 0.3527(13) 0.073(5) Uiso 0.107(3) 1 d P . .
C51 C 0.39066(12) 0.5628(3) 0.60006(13) 0.0386(5) Uani 1 1 d . . .
F51A F 0.33267(8) 0.5905(2) 0.65342(8) 0.0655(5) Uani 1 1 d . . .
F51B F 0.40990(8) 0.40542(19) 0.61478(9) 0.0609(4) Uani 1 1 d . . .
F51C F 0.44534(10) 0.6564(2) 0.62486(8) 0.0875(6) Uani 1 1 d . . .
N1 N 0.44788(8) 0.80040(19) 0.31382(9) 0.0267(4) Uani 1 1 d . . .
H1 H 0.4745 0.7421 0.2806 0.032 Uiso 0.50 1 calc PR . .
C11 C 0.45310(10) 0.9646(2) 0.30868(11) 0.0223(4) Uani 1 1 d . . .
C12 C 0.5000 1.0472(3) 0.2500 0.0226(5) Uani 1 2 d S . .
H12 H 0.5000 1.1637 0.2500 0.027 Uiso 1 2 calc SR . .
C13 C 0.40836(10) 1.0743(2) 0.37090(12) 0.0274(4) Uani 1 1 d . . .
F13A F 0.33900(6) 1.02040(14) 0.38417(8) 0.0364(3) Uani 1 1 d . . .
F13B F 0.43923(7) 1.07675(16) 0.44712(7) 0.0417(3) Uani 1 1 d . . .
F13C F 0.40441(6) 1.23151(14) 0.34488(7) 0.0401(3) Uani 1 1 d . . .

loop_
_atom_site_aniso_label
_atom_site_aniso_U_11
_atom_site_aniso_U_22
_atom_site_aniso_U_33
_atom_site_aniso_U_23
_atom_site_aniso_U_13
_atom_site_aniso_U_12
C1 0.0261(10) 0.0227(10) 0.0250(10) -0.0014(8) 0.0087(7) 0.0001(8)
C2 0.0291(10) 0.0262(10) 0.0204(9) -0.0029(7) 0.0015(7) 0.0016(8)
C3 0.0253(10) 0.0254(10) 0.0260(10) -0.0037(8) 0.0034(8) 0.0011(8)
C4 0.0292(10) 0.0274(10) 0.0234(10) 0.0010(8) 0.0078(8) -0.0041(8)
C5 0.0290(10) 0.0306(10) 0.0224(9) -0.0009(8) 0.0028(7) -0.0036(9)
C6 0.0270(10) 0.0313(11) 0.0258(10) -0.0032(8) 0.0026(8) -0.0055(8)
C31 0.0312(11) 0.0358(12) 0.0336(12) -0.0001(9) 0.0003(9) -0.0033(10)
F31A 0.0505(10) 0.0987(16) 0.0378(10) 0.0158(8) -0.0197(7) -0.0310(10)
F31B 0.0271(8) 0.144(2) 0.0485(11) -0.0342(11) 0.0096(7) -0.0223(10)
F31C 0.0678(13) 0.0349(10) 0.153(2) -0.0058(12) -0.0553(13) -0.0117(9)
C51 0.0396(12) 0.0497(14) 0.0262(11) 0.0044(10) -0.0010(9) -0.0143(11)
F51A 0.0669(10) 0.1074(13) 0.0226(7) 0.0066(7) 0.0081(6) 0.0145(9)
F51B 0.0671(10) 0.0696(10) 0.0448(8) 0.0168(7) -0.0159(7) 0.0077(8)
F51C 0.1030(13) 0.1233(15) 0.0341(8) 0.0172(8) -0.0260(8) -0.0778(12)
N1 0.0299(9) 0.0240(9) 0.0268(9) -0.0010(6) 0.0076(6) -0.0010(7)
C11 0.0201(9) 0.0260(10) 0.0206(9) -0.0007(7) -0.0032(7) 0.0015(8)
C12 0.0242(13) 0.0227(13) 0.0209(13) 0.000 -0.0009(10) 0.000
C13 0.0247(10) 0.0301(11) 0.0278(10) -0.0008(8) 0.0050(8) -0.0010(8)
F13A 0.0248(6) 0.0383(7) 0.0467(7) -0.0044(5) 0.0093(5) 0.0014(5)
F13B 0.0453(8) 0.0524(8) 0.0272(6) -0.0126(5) -0.0008(5) 0.0009(6)
F13C 0.0447(7) 0.0261(6) 0.0504(8) 0.0001(5) 0.0163(6) 0.0074(5)

loop_
_atom_type_symbol
_atom_type_description
_atom_type_scat_dispersion_real
_atom_type_scat_dispersion_imag
_atom_type_scat_source
C C 0.0033 0.0016 'International Tables Vol C Tables 4.2.6.8 and 6.1.1.4'
H H 0.0000 0.0000 'International Tables Vol C Tables 4.2.6.8 and 6.1.1.4'
N N 0.0061 0.0033 'International Tables Vol C Tables 4.2.6.8 and 6.1.1.4'
F F 0.0171 0.0103 'International Tables Vol C Tables 4.2.6.8 and 6.1.1.4'

loop_
_geom_angle_atom_site_label_1
_geom_angle_atom_site_label_2
_geom_angle_atom_site_label_3
_geom_angle
_geom_angle_site_symmetry_1
_geom_angle_site_symmetry_3
_geom_angle_publ_flag
C2 C1 C6 116.90(16) . . ?
C2 C1 N1 120.20(16) . . ?
C6 C1 N1 122.85(17) . . ?
C1 C2 C3 121.18(17) . . ?
C1 C2 H2 119.4 . . ?
C3 C2 H2 119.4 . . ?
C4 C3 C2 122.58(17) . . ?
C4 C3 C31 115.45(16) . . ?
C2 C3 C31 121.96(17) . . ?
C5 C4 C3 115.81(16) . . ?
C5 C4 H4 122.1 . . ?
C3 C4 H4 122.1 . . ?
C4 C5 C6 122.23(17) . . ?
C4 C5 C51 115.43(17) . . ?
C6 C5 C51 122.33(17) . . ?
C1 C6 C5 121.29(17) . . ?
C1 C6 H6 119.4 . . ?
C5 C6 H6 119.4 . . ?
F31F C31 F31E 110.7(12) . . ?
F31F C31 F31A 62.3(10) . . ?
F31E C31 F31A 53.4(8) . . ?
F31F C31 F31C 133.9(8) . . ?
F31E C31 F31C 54.4(8) . . ?
F31A C31 F31C 104.30(19) . . ?
F31F C31 F31B 48.1(9) . . ?
F31E C31 F31B 135.2(6) . . ?
F31A C31 F31B 106.96(19) . . ?
F31C C31 F31B 107.7(2) . . ?
F31F C31 F31D 105.3(10) . . ?
F31E C31 F31D 104.7(9) . . ?
F31A C31 F31D 137.3(5) . . ?
F31C C31 F31D 52.8(5) . . ?
F31B C31 F31D 60.1(5) . . ?
F31F C31 C3 113.2(8) . . ?
F31E C31 C3 110.8(6) . . ?
F31A C31 C3 110.57(17) . . ?
F31C C31 C3 112.77(18) . . ?
F31B C31 C3 113.95(17) . . ?
F31D C31 C3 111.7(5) . . ?
F31E F31A F31F 109.0(11) . . ?
F31E F31A C31 58.8(7) . . ?
F31F F31A C31 55.1(8) . . ?
F31F F31B C31 58.5(10) . . ?
F31F F31B F31D 116.9(11) . . ?
C31 F31B F31D 62.2(4) . . ?
F31E F31C F31D 122.2(9) . . ?
F31E F31C C31 57.9(7) . . ?
F31D F31C C31 67.8(5) . . ?
F31C F31D F31B 111.5(7) . . ?
F31C F31D C31 59.5(5) . . ?
F31B F31D C31 57.7(4) . . ?
F31A F31E F31C 129.6(12) . . ?
F31A F31E C31 67.8(8) . . ?
F31C F31E C31 67.7(8) . . ?
F31B F31F C31 73.4(11) . . ?
F31B F31F F31A 130.3(15) . . ?
C31 F31F F31A 62.7(9) . . ?
F51C C51 F51B 107.7(2) . . ?
F51C C51 F51A 108.42(19) . . ?
F51B C51 F51A 104.27(17) . . ?
F51C C51 C5 110.40(17) . . ?
F51B C51 C5 111.59(18) . . ?
F51A C51 C5 114.12(18) . . ?
C11 N1 C1 125.48(15) . . ?
C11 N1 H1 117.3 . . ?
C1 N1 H1 117.3 . . ?
N1 C11 C12 122.81(17) . . ?
N1 C11 C13 118.72(16) . . ?
C12 C11 C13 118.44(17) . . ?
C11 C12 C11 125.3(2) 2_655 . ?
C11 C12 H12 117.3 2_655 . ?
C11 C12 H12 117.3 . . ?
F13B C13 F13C 106.65(16) . . ?
F13B C13 F13A 103.47(14) . . ?
F13C C13 F13A 108.09(16) . . ?
F13B C13 C11 111.61(16) . . ?
F13C C13 C11 111.31(14) . . ?
F13A C13 C11 115.10(15) . . ?

loop_
_geom_bond_atom_site_label_1
_geom_bond_atom_site_label_2
_geom_bond_distance
_geom_bond_site_symmetry_2
_geom_bond_publ_flag
C1 C2 1.357(3) . ?
C1 C6 1.362(3) . ?
C1 N1 1.466(2) . ?
C2 C3 1.417(3) . ?
C2 H2 0.9300 . ?
C3 C4 1.362(3) . ?
C3 C31 1.457(3) . ?
C4 C5 1.356(3) . ?
C4 H4 0.9300 . ?
C5 C6 1.423(3) . ?
C5 C51 1.470(3) . ?
C6 H6 0.9300 . ?
C31 F31F 1.208(17) . ?
C31 F31E 1.209(13) . ?
C31 F31A 1.309(3) . ?
C31 F31C 1.321(3) . ?
C31 F31B 1.357(3) . ?
C31 F31D 1.420(10) . ?
F31A F31E 1.134(16) . ?
F31A F31F 1.30(2) . ?
F31B F31F 1.055(19) . ?
F31B F31D 1.392(11) . ?
F31C F31E 1.160(15) . ?
F31C F31D 1.221(11) . ?
C51 F51C 1.288(2) . ?
C51 F51B 1.322(3) . ?
C51 F51A 1.384(3) . ?
N1 C11 1.316(2) . ?
N1 H1 0.8600 . ?
C11 C12 1.435(2) . ?
C11 C13 1.560(3) . ?
C12 C11 1.435(2) 2_655 ?
C12 H12 0.9300 . ?
C13 F13B 1.302(2) . ?
C13 F13C 1.320(2) . ?
C13 F13A 1.350(2) . ?

loop_
_geom_torsion_atom_site_label_1
_geom_torsion_atom_site_label_2
_geom_torsion_atom_site_label_3
_geom_torsion_atom_site_label_4
_geom_torsion
_geom_torsion_site_symmetry_1
_geom_torsion_site_symmetry_2
_geom_torsion_site_symmetry_3
_geom_torsion_site_symmetry_4
_geom_torsion_publ_flag
C6 C1 C2 C3 1.4(3) . . . . ?
N1 C1 C2 C3 178.76(16) . . . . ?
C1 C2 C3 C4 -1.1(3) . . . . ?
C1 C2 C3 C31 -179.65(18) . . . . ?
C2 C3 C4 C5 0.1(3) . . . . ?
C31 C3 C4 C5 178.73(18) . . . . ?
C3 C4 C5 C6 0.5(3) . . . . ?
C3 C4 C5 C51 -178.59(18) . . . . ?
C2 C1 C6 C5 -0.8(3) . . . . ?
N1 C1 C6 C5 -178.11(18) . . . . ?
C4 C5 C6 C1 -0.2(3) . . . . ?
C51 C5 C6 C1 178.89(19) . . . . ?
C4 C3 C31 F31F 103.6(11) . . . . ?
C2 C3 C31 F31F -77.7(11) . . . . ?
C4 C3 C31 F31E -131.4(9) . . . . ?
C2 C3 C31 F31E 47.3(9) . . . . ?
C4 C3 C31 F31A 171.26(19) . . . . ?
C2 C3 C31 F31A -10.1(3) . . . . ?
C4 C3 C31 F31C -72.4(2) . . . . ?
C2 C3 C31 F31C 106.3(2) . . . . ?
C4 C3 C31 F31B 50.8(3) . . . . ?
C2 C3 C31 F31B -130.6(2) . . . . ?
C4 C3 C31 F31D -15.0(6) . . . . ?
C2 C3 C31 F31D 163.6(5) . . . . ?
F31F C31 F31A F31E -152.6(12) . . . . ?
F31C C31 F31A F31E -20.3(8) . . . . ?
F31B C31 F31A F31E -134.2(8) . . . . ?
F31D C31 F31A F31E -70.1(11) . . . . ?
C3 C31 F31A F31E 101.2(8) . . . . ?
F31E C31 F31A F31F 152.6(12) . . . . ?
F31C C31 F31A F31F 132.4(9) . . . . ?
F31B C31 F31A F31F 18.5(9) . . . . ?
F31D C31 F31A F31F 82.5(11) . . . . ?
C3 C31 F31A F31F -106.1(9) . . . . ?
F31E C31 F31B F31F -76.8(16) . . . . ?
F31A C31 F31B F31F -22.1(11) . . . . ?
F31C C31 F31B F31F -133.7(11) . . . . ?
F31D C31 F31B F31F -157.4(12) . . . . ?
C3 C31 F31B F31F 100.4(11) . . . . ?
F31F C31 F31B F31D 157.4(12) . . . . ?
F31E C31 F31B F31D 80.6(13) . . . . ?
F31A C31 F31B F31D 135.3(5) . . . . ?
F31C C31 F31B F31D 23.7(5) . . . . ?
C3 C31 F31B F31D -102.2(5) . . . . ?
F31F C31 F31C F31E 85.1(16) . . . . ?
F31A C31 F31C F31E 20.0(8) . . . . ?
F31B C31 F31C F31E 133.4(8) . . . . ?
F31D C31 F31C F31E 159.4(10) . . . . ?
C3 C31 F31C F31E -100.0(8) . . . . ?
F31F C31 F31C F31D -74.3(15) . . . . ?
F31E C31 F31C F31D -159.4(10) . . . . ?
F31A C31 F31C F31D -139.4(6) . . . . ?
F31B C31 F31C F31D -26.0(6) . . . . ?
C3 C31 F31C F31D 100.6(6) . . . . ?
F31E F31C F31D F31B 5.3(13) . . . . ?
C31 F31C F31D F31B 25.9(5) . . . . ?
F31E F31C F31D C31 -20.6(9) . . . . ?
F31F F31B F31D F31C -4.9(14) . . . . ?
C31 F31B F31D F31C -26.5(5) . . . . ?
F31F F31B F31D C31 21.5(11) . . . . ?
F31F C31 F31D F31C 134.0(9) . . . . ?
F31E C31 F31D F31C 17.2(9) . . . . ?
F31A C31 F31D F31C 68.5(8) . . . . ?
F31B C31 F31D F31C 151.2(6) . . . . ?
C3 C31 F31D F31C -102.8(4) . . . . ?
F31F C31 F31D F31B -17.2(9) . . . . ?
F31E C31 F31D F31B -134.0(8) . . . . ?
F31A C31 F31D F31B -82.7(7) . . . . ?
F31C C31 F31D F31B -151.2(6) . . . . ?
C3 C31 F31D F31B 106.0(3) . . . . ?
F31F F31A F31E F31C 6.2(19) . . . . ?
C31 F31A F31E F31C 29.7(11) . . . . ?
F31F F31A F31E C31 -23.5(10) . . . . ?
F31D F31C F31E F31A -7(2) . . . . ?
C31 F31C F31E F31A -29.8(11) . . . . ?
F31D F31C F31E C31 22.7(10) . . . . ?
F31F C31 F31E F31A 25.8(12) . . . . ?
F31C C31 F31E F31A 155.6(9) . . . . ?
F31B C31 F31E F31A 76.6(11) . . . . ?
F31D C31 F31E F31A 138.8(6) . . . . ?
C3 C31 F31E F31A -100.7(5) . . . . ?
F31F C31 F31E F31C -129.8(10) . . . . ?
F31A C31 F31E F31C -155.6(9) . . . . ?
F31B C31 F31E F31C -79.0(11) . . . . ?
F31D C31 F31E F31C -16.8(8) . . . . ?
C3 C31 F31E F31C 103.7(5) . . . . ?
F31D F31B F31F C31 -22.4(11) . . . . ?
C31 F31B F31F F31A 28.2(13) . . . . ?
F31D F31B F31F F31A 6(2) . . . . ?
F31E C31 F31F F31B 132.8(10) . . . . ?
F31A C31 F31F F31B 156.0(11) . . . . ?
F31C C31 F31F F31B 72.8(14) . . . . ?
F31D C31 F31F F31B 20.2(10) . . . . ?
C3 C31 F31F F31B -102.1(7) . . . . ?
F31E C31 F31F F31A -23.2(10) . . . . ?
F31C C31 F31F F31A -83.2(11) . . . . ?
F31B C31 F31F F31A -156.0(11) . . . . ?
F31D C31 F31F F31A -135.8(6) . . . . ?
C3 C31 F31F F31A 101.9(5) . . . . ?
F31E F31A F31F F31B -6(2) . . . . ?
C31 F31A F31F F31B -30.7(14) . . . . ?
F31E F31A F31F C31 24.6(10) . . . . ?
C4 C5 C51 F51C -169.8(2) . . . . ?
C6 C5 C51 F51C 11.1(3) . . . . ?
C4 C5 C51 F51B 70.5(2) . . . . ?
C6 C5 C51 F51B -108.6(2) . . . . ?
C4 C5 C51 F51A -47.4(3) . . . . ?
C6 C5 C51 F51A 133.5(2) . . . . ?
C2 C1 N1 C11 104.4(2) . . . . ?
C6 C1 N1 C11 -78.4(2) . . . . ?
C1 N1 C11 C12 -179.20(14) . . . . ?
C1 N1 C11 C13 2.8(3) . . . . ?
N1 C11 C12 C11 -0.75(13) . . . 2_655 ?
C13 C11 C12 C11 177.27(16) . . . 2_655 ?
N1 C11 C13 F13B 76.6(2) . . . . ?
C12 C11 C13 F13B -101.52(17) . . . . ?
N1 C11 C13 F13C -164.38(17) . . . . ?
C12 C11 C13 F13C 17.5(2) . . . . ?
N1 C11 C13 F13A -41.0(2) . . . . ?
C12 C11 C13 F13A 140.94(15) . . . . ?
